data_2220078
loop_
_publ_author_name
'Kong, Lingqian'
'Qiao, Yan'
'Zhang, Ji-Dong'
'Ju, Xiu-Ping'

_publ_section_title
;
 Benzaldehyde thiosemicarbazone
;
_journal_coeditor_code BI2310
_journal_issue 12
_journal_name_full 'Acta Crystallographica Section E'
_journal_page_first o2412
_journal_paper_doi 10.1107/S1600536808038270
_journal_volume 64
_journal_year 2008
_chemical_formula_iupac 'C8 H9 N3 S'
_chemical_formula_moiety 'C8 H9 N3 S'
_chemical_formula_sum 'C8 H9 N3 S'
_chemical_formula_weight 179.24
_chemical_name_systematic
;
Benzaldehyde thiosemicarbazone
;
_space_group_IT_number 2
_symmetry_cell_setting triclinic
_symmetry_space_group_name_Hall '-P 1'
_symmetry_space_group_name_H-M 'P -1'
_atom_sites_solution_hydrogens geom
_atom_sites_solution_primary direct
_atom_sites_solution_secondary difmap
_audit_creation_method SHELXL97
_cell_angle_alpha 112.735(3)
_cell_angle_beta 95.384(2)
_cell_angle_gamma 96.153(2)
_cell_formula_units_Z 4
_cell_length_a 5.8692(13)
_cell_length_b 12.513(2)
_cell_length_c 13.519(2)
_cell_measurement_reflns_used 1310
_cell_measurement_temperature 298(2)
_cell_measurement_theta_max 25.02
_cell_measurement_theta_min 2.88
_cell_volume 900.5(3)
_computing_cell_refinement 'SAINT (Siemens, 1996)'
_computing_data_collection 'SMART (Siemens, 1996)'
_computing_data_reduction 'SAINT (Siemens, 1996)'
_computing_molecular_graphics 'SHELXTL (Sheldrick, 2008)'
_computing_publication_material 'SHELXTL (Sheldrick, 2008)'
_computing_structure_refinement 'SHELXL97 (Sheldrick, 2008)'
_computing_structure_solution 'SHELXS97 (Sheldrick, 2008)'
_diffrn_ambient_temperature 298(2)
_diffrn_measured_fraction_theta_full 0.990
_diffrn_measured_fraction_theta_max 0.990
_diffrn_measurement_device_type 'Bruker SMART CCD area-detector'
_diffrn_measurement_method '\f and \w'
_diffrn_radiation_monochromator graphite
_diffrn_radiation_source 'fine-focus sealed tube'
_diffrn_radiation_type MoK\a
_diffrn_radiation_wavelength 0.71073
_diffrn_reflns_av_R_equivalents 0.0391
_diffrn_reflns_av_sigmaI/netI 0.0695
_diffrn_reflns_limit_h_max 6
_diffrn_reflns_limit_h_min -6
_diffrn_reflns_limit_k_max 14
_diffrn_reflns_limit_k_min -12
_diffrn_reflns_limit_l_max 14
_diffrn_reflns_limit_l_min -16
_diffrn_reflns_number 4740
_diffrn_reflns_theta_full 25.01
_diffrn_reflns_theta_max 25.01
_diffrn_reflns_theta_min 1.65
_diffrn_standards_number 0
_exptl_absorpt_coefficient_mu 0.306
_exptl_absorpt_correction_T_max 0.970
_exptl_absorpt_correction_T_min 0.930
_exptl_absorpt_correction_type multi-scan
_exptl_absorpt_process_details '(SADABS; Sheldrick, 1996)'
_exptl_crystal_colour orange
_exptl_crystal_density_diffrn 1.322
_exptl_crystal_density_method 'not measured'
_exptl_crystal_description block
_exptl_crystal_F_000 376
_exptl_crystal_size_max 0.24
_exptl_crystal_size_mid 0.13
_exptl_crystal_size_min 0.10
_refine_diff_density_max 0.307
_refine_diff_density_min -0.272
_refine_ls_extinction_method none
_refine_ls_goodness_of_fit_ref 0.954
_refine_ls_hydrogen_treatment constr
_refine_ls_matrix_type full
_refine_ls_number_parameters 217
_refine_ls_number_reflns 3124
_refine_ls_number_restraints 0
_refine_ls_restrained_S_all 0.954
_refine_ls_R_factor_all 0.0988
_refine_ls_R_factor_gt 0.0576
_refine_ls_shift/su_max 0.000
_refine_ls_shift/su_mean 0.000
_refine_ls_structure_factor_coef Fsqd
_refine_ls_weighting_details 'calc w = 1/[\s^2^(Fo^2^)+(0.0856P)^2^] where P=(Fo^2^+2Fc^2^)/3'
_refine_ls_weighting_scheme calc
_refine_ls_wR_factor_gt 0.1437
_refine_ls_wR_factor_ref 0.1623
_reflns_number_gt 1846
_reflns_number_total 3124
_reflns_threshold_expression I>2\s(I)
_cod_data_source_file bi2310.cif
_cod_data_source_block I
_cod_original_cell_volume 900.4(3)
_cod_database_code 2220078
_cod_database_fobs_code 2220078

loop_
_symmetry_equiv_pos_as_xyz
'x, y, z'
'-x, -y, -z'

loop_
_atom_site_type_symbol
_atom_site_label
_atom_site_fract_x
_atom_site_fract_y
_atom_site_fract_z
_atom_site_U_iso_or_equiv
_atom_site_adp_type
_atom_site_calc_flag
_atom_site_refinement_flags
_atom_site_occupancy
N N1 0.9674(5) 0.8260(3) 0.9684(2) 0.0484(8) Uani d . 1
N N2 1.1667(5) 0.8822(3) 0.9512(2) 0.0504(8) Uani d . 1
H H2 1.2934 0.8999 0.9956 0.061 Uiso calc R 1
N N3 0.9536(5) 0.8863(3) 0.8034(2) 0.0550(9) Uani d . 1
H H3A 0.8331 0.8563 0.8208 0.066 Uiso calc R 1
H H3B 0.9414 0.9020 0.7467 0.066 Uiso calc R 1
N N4 0.3374(5) 0.7659(3) 0.4823(2) 0.0486(8) Uani d . 1
N N5 0.4649(5) 0.8653(3) 0.5625(2) 0.0518(8) Uani d . 1
H H5 0.4200 0.8950 0.6249 0.062 Uiso calc R 1
N N6 0.7036(6) 0.8737(3) 0.4423(3) 0.0612(10) Uani d . 1
H H6A 0.6092 0.8166 0.3930 0.073 Uiso calc R 1
H H6B 0.8262 0.9031 0.4259 0.073 Uiso calc R 1
S S1 1.40293(17) 0.96409(10) 0.83250(8) 0.0561(3) Uani d . 1
S S2 0.83277(19) 1.02721(9) 0.64490(8) 0.0610(4) Uani d . 1
C C1 0.9813(7) 0.8063(3) 1.0543(3) 0.0500(9) Uani d . 1
H H1 1.1169 0.8341 1.1040 0.060 Uiso calc R 1
C C2 0.7837(7) 0.7398(3) 1.0749(3) 0.0493(10) Uani d . 1
C C3 0.5747(7) 0.7039(3) 1.0076(3) 0.0569(10) Uani d . 1
H H3 0.5566 0.7229 0.9475 0.068 Uiso calc R 1
C C4 0.3920(8) 0.6403(4) 1.0277(4) 0.0660(12) Uani d . 1
H H4 0.2516 0.6167 0.9814 0.079 Uiso calc R 1
C C5 0.4178(9) 0.6118(4) 1.1169(4) 0.0700(13) Uani d . 1
H H5A 0.2950 0.5690 1.1309 0.084 Uiso calc R 1
C C6 0.6255(9) 0.6472(4) 1.1845(4) 0.0675(12) Uani d . 1
H H6 0.6431 0.6283 1.2447 0.081 Uiso calc R 1
C C7 0.8081(8) 0.7104(3) 1.1640(3) 0.0584(11) Uani d . 1
H H7 0.9486 0.7336 1.2100 0.070 Uiso calc R 1
C C8 1.1574(6) 0.9084(3) 0.8637(3) 0.0438(9) Uani d . 1
C C9 0.1484(7) 0.7251(3) 0.5034(3) 0.0484(9) Uani d . 1
H H9 0.0969 0.7658 0.5687 0.058 Uiso calc R 1
C C10 0.0129(6) 0.6152(3) 0.4263(3) 0.0455(9) Uani d . 1
C C11 -0.2018(7) 0.5775(4) 0.4462(4) 0.0607(11) Uani d . 1
H H11 -0.2622 0.6246 0.5065 0.073 Uiso calc R 1
C C12 -0.3267(8) 0.4700(4) 0.3766(4) 0.0695(13) Uani d . 1
H H12 -0.4716 0.4453 0.3898 0.083 Uiso calc R 1
C C13 -0.2378(9) 0.4002(4) 0.2889(4) 0.0736(13) Uani d . 1
H H13 -0.3205 0.3270 0.2435 0.088 Uiso calc R 1
C C14 -0.0287(9) 0.4368(4) 0.2671(4) 0.0730(13) Uani d . 1
H H14 0.0287 0.3893 0.2060 0.088 Uiso calc R 1
C C15 0.0981(7) 0.5436(3) 0.3350(3) 0.0576(11) Uani d . 1
H H15 0.2410 0.5680 0.3198 0.069 Uiso calc R 1
C C16 0.6604(6) 0.9162(3) 0.5434(3) 0.0443(9) Uani d . 1

loop_
_atom_site_aniso_label
_atom_site_aniso_U_11
_atom_site_aniso_U_22
_atom_site_aniso_U_33
_atom_site_aniso_U_12
_atom_site_aniso_U_13
_atom_site_aniso_U_23
N1 0.0460(19) 0.0479(18) 0.0522(19) 0.0088(15) 0.0119(15) 0.0195(15)
N2 0.0434(18) 0.056(2) 0.0511(19) 0.0056(15) 0.0037(15) 0.0225(16)
N3 0.0415(19) 0.072(2) 0.0521(19) -0.0021(16) 0.0018(16) 0.0296(17)
N4 0.0452(19) 0.0479(18) 0.0471(18) -0.0024(15) 0.0008(15) 0.0170(15)
N5 0.048(2) 0.0513(19) 0.0488(19) -0.0080(15) 0.0049(15) 0.0170(15)
N6 0.055(2) 0.063(2) 0.055(2) -0.0165(17) 0.0107(17) 0.0171(17)
S1 0.0434(6) 0.0700(7) 0.0494(6) 0.0008(5) 0.0081(5) 0.0196(5)
S2 0.0595(7) 0.0634(7) 0.0504(6) -0.0189(5) -0.0037(5) 0.0224(5)
C1 0.054(2) 0.046(2) 0.049(2) 0.0123(19) 0.0080(19) 0.0165(18)
C2 0.060(3) 0.039(2) 0.047(2) 0.0102(19) 0.014(2) 0.0133(17)
C3 0.058(3) 0.057(3) 0.056(2) 0.012(2) 0.004(2) 0.023(2)
C4 0.054(3) 0.060(3) 0.082(3) 0.013(2) 0.011(2) 0.024(2)
C5 0.078(3) 0.053(3) 0.083(3) 0.010(2) 0.033(3) 0.028(2)
C6 0.088(4) 0.058(3) 0.060(3) 0.011(3) 0.021(3) 0.026(2)
C7 0.071(3) 0.048(2) 0.050(2) 0.004(2) 0.006(2) 0.0163(19)
C8 0.044(2) 0.043(2) 0.040(2) 0.0094(17) 0.0079(18) 0.0112(17)
C9 0.044(2) 0.050(2) 0.051(2) 0.0031(18) 0.0108(18) 0.0215(18)
C10 0.039(2) 0.044(2) 0.054(2) 0.0005(16) 0.0022(17) 0.0224(18)
C11 0.049(2) 0.062(3) 0.074(3) -0.001(2) 0.013(2) 0.032(2)
C12 0.047(3) 0.070(3) 0.094(4) -0.012(2) -0.001(2) 0.043(3)
C13 0.078(3) 0.048(3) 0.081(3) -0.012(2) -0.015(3) 0.022(2)
C14 0.078(3) 0.062(3) 0.066(3) 0.002(3) 0.005(3) 0.015(2)
C15 0.052(2) 0.053(2) 0.063(3) 0.000(2) 0.007(2) 0.020(2)
C16 0.044(2) 0.044(2) 0.048(2) -0.0003(17) 0.0004(18) 0.0248(18)

loop_
_atom_type_symbol
_atom_type_description
_atom_type_scat_dispersion_real
_atom_type_scat_dispersion_imag
_atom_type_scat_source
C C 0.0033 0.0016 'International Tables Vol C Tables 4.2.6.8 and 6.1.1.4'
H H 0.0000 0.0000 'International Tables Vol C Tables 4.2.6.8 and 6.1.1.4'
N N 0.0061 0.0033 'International Tables Vol C Tables 4.2.6.8 and 6.1.1.4'
S S 0.1246 0.1234 'International Tables Vol C Tables 4.2.6.8 and 6.1.1.4'

loop_
_geom_angle_atom_site_label_1
_geom_angle_atom_site_label_2
_geom_angle_atom_site_label_3
_geom_angle
C1 N1 N2 116.5(3)
C8 N2 N1 118.4(3)
C8 N2 H2 120.8
N1 N2 H2 120.8
C8 N3 H3A 120.0
C8 N3 H3B 120.0
H3A N3 H3B 120.0
C9 N4 N5 117.1(3)
C16 N5 N4 120.0(3)
C16 N5 H5 120.0
N4 N5 H5 120.0
C16 N6 H6A 120.0
C16 N6 H6B 120.0
H6A N6 H6B 120.0
N1 C1 C2 120.0(4)
N1 C1 H1 120.0
C2 C1 H1 120.0
C3 C2 C7 118.8(4)
C3 C2 C1 121.9(4)
C7 C2 C1 119.3(4)
C2 C3 C4 121.0(4)
C2 C3 H3 119.5
C4 C3 H3 119.5
C3 C4 C5 119.8(5)
C3 C4 H4 120.1
C5 C4 H4 120.1
C6 C5 C4 119.7(4)
C6 C5 H5A 120.2
C4 C5 H5A 120.2
C5 C6 C7 120.4(4)
C5 C6 H6 119.8
C7 C6 H6 119.8
C6 C7 C2 120.4(4)
C6 C7 H7 119.8
C2 C7 H7 119.8
N3 C8 N2 117.6(3)
N3 C8 S1 122.5(3)
N2 C8 S1 119.9(3)
N4 C9 C10 120.4(4)
N4 C9 H9 119.8
C10 C9 H9 119.8
C11 C10 C15 118.8(4)
C11 C10 C9 119.6(4)
C15 C10 C9 121.6(3)
C12 C11 C10 120.1(4)
C12 C11 H11 119.9
C10 C11 H11 119.9
C13 C12 C11 120.1(4)
C13 C12 H12 119.9
C11 C12 H12 119.9
C14 C13 C12 120.5(4)
C14 C13 H13 119.8
C12 C13 H13 119.8
C13 C14 C15 120.4(5)
C13 C14 H14 119.8
C15 C14 H14 119.8
C14 C15 C10 120.1(4)
C14 C15 H15 119.9
C10 C15 H15 119.9
N6 C16 N5 116.4(3)
N6 C16 S2 123.6(3)
N5 C16 S2 120.0(3)

loop_
_geom_bond_atom_site_label_1
_geom_bond_atom_site_label_2
_geom_bond_distance
N1 C1 1.274(5)
N1 N2 1.385(4)
N2 C8 1.342(5)
N2 H2 0.860
N3 C8 1.320(5)
N3 H3A 0.860
N3 H3B 0.860
N4 C9 1.274(5)
N4 N5 1.375(4)
N5 C16 1.347(4)
N5 H5 0.860
N6 C16 1.321(4)
N6 H6A 0.860
N6 H6B 0.860
S1 C8 1.693(4)
S2 C16 1.674(4)
C1 C2 1.466(5)
C1 H1 0.930
C2 C3 1.375(5)
C2 C7 1.388(5)
C3 C4 1.377(6)
C3 H3 0.930
C4 C5 1.384(6)
C4 H4 0.930
C5 C6 1.371(7)
C5 H5A 0.930
C6 C7 1.377(6)
C6 H6 0.930
C7 H7 0.930
C9 C10 1.453(5)
C9 H9 0.930
C10 C11 1.385(5)
C10 C15 1.390(5)
C11 C12 1.383(6)
C11 H11 0.930
C12 C13 1.362(6)
C12 H12 0.930
C13 C14 1.362(6)
C13 H13 0.930
C14 C15 1.376(6)
C14 H14 0.930
C15 H15 0.930

loop_
_geom_hbond_atom_site_label_D
_geom_hbond_atom_site_label_H
_geom_hbond_atom_site_label_A
_geom_hbond_site_symmetry_A
_geom_hbond_distance_DH
_geom_hbond_distance_HA
_geom_hbond_distance_DA
_geom_hbond_angle_DHA
N2 H2 S1 2_877 0.86 2.64 3.443(3) 155.1
N3 H3A S1 1_455 0.86 2.98 3.488(3) 120.1
N5 H5 S1 1_455 0.86 2.61 3.441(3) 161.9
N6 H6B S2 2_776 0.86 2.51 3.368(3) 173.3

loop_
_geom_torsion_atom_site_label_1
_geom_torsion_atom_site_label_2
_geom_torsion_atom_site_label_3
_geom_torsion_atom_site_label_4
_geom_torsion
C1 N1 N2 C8 -177.7(3)
C9 N4 N5 C16 -176.7(3)
N2 N1 C1 C2 -175.6(3)
N1 C1 C2 C3 -4.5(6)
N1 C1 C2 C7 174.5(4)
C7 C2 C3 C4 0.2(6)
C1 C2 C3 C4 179.3(4)
C2 C3 C4 C5 0.0(6)
C3 C4 C5 C6 0.0(6)
C4 C5 C6 C7 -0.2(7)
C5 C6 C7 C2 0.4(6)
C3 C2 C7 C6 -0.4(6)
C1 C2 C7 C6 -179.5(3)
N1 N2 C8 N3 4.7(5)
N1 N2 C8 S1 -173.6(2)
N5 N4 C9 C10 -175.1(3)
N4 C9 C10 C11 -174.2(4)
N4 C9 C10 C15 8.9(6)
C15 C10 C11 C12 0.6(6)
C9 C10 C11 C12 -176.4(4)
C10 C11 C12 C13 0.8(7)
C11 C12 C13 C14 -1.9(7)
C12 C13 C14 C15 1.7(7)
C13 C14 C15 C10 -0.2(7)
C11 C10 C15 C14 -0.9(6)
C9 C10 C15 C14 176.0(4)
N4 N5 C16 N6 7.6(5)
N4 N5 C16 S2 -172.6(3)

loop_
_cod_related_entry_id
_cod_related_entry_database
_cod_related_entry_code
1 ChemSpider 4649245
